data_1567848
loop_
_publ_author_name
'Tilly, David P.'
'\<Zabka, Matej'
'Vitorica-Yrzebal, Inigo'
'Sparkes, Hazel Anne'
'Pridmore, Natalie E.'
'Clayden, Jonathan'

_publ_section_title
;
 Supramolecular interactions between ethylene-bridged oligoureas:
 nanorings and chains formed by cooperative positive allostery
;
_journal_name_full 'Chemical Science'
_journal_paper_doi 10.1039/D2SC04716K
_journal_year 2022
_chemical_formula_moiety 'C H Cl3, C28 H31 F3 N6 O3'
_chemical_formula_sum 'C29 H32 Cl3 F3 N6 O3'
_chemical_formula_weight 675.95
_chemical_melting_point 457
_space_group_crystal_system monoclinic
_space_group_IT_number 14
_space_group_name_Hall '-P 2yn'
_space_group_name_H-M_alt 'P 1 21/n 1'
_atom_sites_solution_hydrogens mixed
_atom_sites_solution_primary dual
_audit_creation_date 2019-05-30
_audit_creation_method
;
Olex2 1.2
(compiled 2018.05.29 svn.r3508 for OlexSys, GUI svn.r5506)
;
_audit_update_record
;
2022-07-13 deposited with the CCDC.	2022-10-25 downloaded from the CCDC.
;
_cell_angle_alpha 90
_cell_angle_beta 111.923(2)
_cell_angle_gamma 90
_cell_formula_units_Z 4
_cell_length_a 11.9677(5)
_cell_length_b 20.0581(8)
_cell_length_c 14.2211(5)
_cell_measurement_reflns_used 3588
_cell_measurement_temperature 100(2)
_cell_measurement_theta_max 23.28
_cell_measurement_theta_min 2.55
_cell_volume 3166.9(2)
_computing_cell_refinement 'SAINT V8.38A (Bruker, 2016)'
_computing_data_collection 'Bruker Apex suite'
_computing_data_reduction 'SAINT V8.38A (Bruker, 2016)'
_computing_molecular_graphics 'Olex2 (Dolomanov et al., 2009)'
_computing_publication_material 'Olex2 (Dolomanov et al., 2009)'
_computing_structure_refinement 'ShelXL (Sheldrick, 2015)'
_computing_structure_solution 'ShelXT (Sheldrick, 2015)'
_diffrn_ambient_temperature 100(2)
_diffrn_detector 'Bruker area detector'
_diffrn_detector_type 'CCD area detector'
_diffrn_measured_fraction_theta_full 0.999
_diffrn_measured_fraction_theta_max 0.984
_diffrn_measurement_device 'Bruker Apex II kappa CCD area detector'
_diffrn_measurement_device_type 'Bruker APEX-II CCD'
_diffrn_measurement_method '\f and \w scans'
_diffrn_radiation_monochromator graphite
_diffrn_radiation_type MoK\a
_diffrn_radiation_wavelength 0.71073
_diffrn_reflns_av_R_equivalents 0.0670
_diffrn_reflns_av_unetI/netI 0.0704
_diffrn_reflns_Laue_measured_fraction_full 0.999
_diffrn_reflns_Laue_measured_fraction_max 0.984
_diffrn_reflns_limit_h_max 15
_diffrn_reflns_limit_h_min -15
_diffrn_reflns_limit_k_max 26
_diffrn_reflns_limit_k_min -12
_diffrn_reflns_limit_l_max 18
_diffrn_reflns_limit_l_min -18
_diffrn_reflns_number 29238
_diffrn_reflns_point_group_measured_fraction_full 0.999
_diffrn_reflns_point_group_measured_fraction_max 0.984
_diffrn_reflns_theta_full 25.242
_diffrn_reflns_theta_max 28.164
_diffrn_reflns_theta_min 1.906
_diffrn_source 'fine-focus sealed tube'
_diffrn_standards_number 0
_exptl_absorpt_coefficient_mu 0.348
_exptl_absorpt_correction_T_max 0.7456
_exptl_absorpt_correction_T_min 0.5960
_exptl_absorpt_correction_type multi-scan
_exptl_absorpt_process_details
'SADABS-2016/2 (Bruker,2016/2) was used for absorption correction. wR2(int) was 0.0753 before and 0.0601 after correction. The Ratio of minimum to maximum transmission is 0.7994. The \l/2 correction factor is Not present.'
_exptl_crystal_colour colourless
_exptl_crystal_colour_primary colourless
_exptl_crystal_density_diffrn 1.418
_exptl_crystal_description block
_exptl_crystal_F_000 1400
_exptl_crystal_recrystallization_method 'Re-crystallisation from solvent: acetonitrile chloroform'
_exptl_crystal_size_max 0.435
_exptl_crystal_size_mid 0.392
_exptl_crystal_size_min 0.256
_refine_diff_density_max 0.679
_refine_diff_density_min -0.630
_refine_diff_density_rms 0.062
_refine_ls_extinction_method none
_refine_ls_goodness_of_fit_ref 1.048
_refine_ls_hydrogen_treatment mixed
_refine_ls_matrix_type full
_refine_ls_number_parameters 414
_refine_ls_number_reflns 7652
_refine_ls_number_restraints 0
_refine_ls_restrained_S_all 1.048
_refine_ls_R_factor_all 0.0875
_refine_ls_R_factor_gt 0.0531
_refine_ls_shift/su_max 0.000
_refine_ls_shift/su_mean 0.000
_refine_ls_structure_factor_coef Fsqd
_refine_ls_weighting_details 'w=1/[\s^2^(Fo^2^)+(0.0546P)^2^+0.8567P] where P=(Fo^2^+2Fc^2^)/3'
_refine_ls_weighting_scheme calc
_refine_ls_wR_factor_gt 0.1228
_refine_ls_wR_factor_ref 0.1392
_reflns_Friedel_coverage 0.000
_reflns_number_gt 5128
_reflns_number_total 7652
_reflns_threshold_expression 'I > 2\s(I)'
_cod_data_source_file d2sc04716k2.cif
_cod_data_source_block testm1
_cod_database_code 1567848
_shelx_shelxl_version_number 2017/1
_shelx_space_group_comment
;
The symmetry employed for this shelxl refinement is uniquely defined
by the following loop, which should always be used as a source of
symmetry information in preference to the above space-group names.
They are only intended as comments.
;
_shelx_estimated_absorpt_t_max 0.916
_shelx_estimated_absorpt_t_min 0.863
_olex2_refinement_description
;
1. Fixed Uiso
 At 1.2 times of:
  All C(H) groups, All C(H,H) groups
 At 1.5 times of:
  All C(H,H,H) groups
2.a Ternary CH refined with riding coordinates:
 C29(H29)
2.b Secondary CH2 refined with riding coordinates:
 C2(H2A,H2B), C10(H10A,H10B), C11(H11A,H11B), C19(H19A,H19B), C20(H20A,H20B)
2.c Aromatic/amide H refined with riding coordinates:
 C5(H5A), C6(H6A), C7(H7), C8(H8), C9(H9), C14(H14), C15(H15), C16(H16),
 C17(H17), C18(H18), C23(H23), C24(H24), C26(H26), C27(H27)
2.d Idealised Me refined as rotating group:
 C1(H1A,H1B,H1C)
;
_olex2_submission_special_instructions 'No special instructions were received'

loop_
_space_group_symop_operation_xyz
'x, y, z'
'-x+1/2, y+1/2, -z+1/2'
'-x, -y, -z'
'x-1/2, -y-1/2, z-1/2'

loop_
_atom_site_label
_atom_site_type_symbol
_atom_site_fract_x
_atom_site_fract_y
_atom_site_fract_z
_atom_site_U_iso_or_equiv
_atom_site_adp_type
_atom_site_occupancy
_atom_site_site_symmetry_order
_atom_site_calc_flag
_atom_site_refinement_flags_posn
_atom_site_refinement_flags_adp
_atom_site_refinement_flags_occupancy
_atom_site_disorder_assembly
_atom_site_disorder_group
Cl1 Cl 0.10650(8) 0.47342(4) 0.67869(7) 0.0569(2) Uani 1 1 d . . . . .
Cl2 Cl 0.28959(8) 0.43893(4) 0.87336(5) 0.0493(2) Uani 1 1 d . . . . .
Cl3 Cl 0.10906(7) 0.34241(3) 0.76630(6) 0.0467(2) Uani 1 1 d . . . . .
C29 C 0.1964(2) 0.40915(11) 0.75284(19) 0.0289(5) Uani 1 1 d . . . . .
H29 H 0.249374 0.392243 0.717843 0.035 Uiso 1 1 calc R . . . .
F1 F 0.38088(19) 0.19896(8) 1.02501(13) 0.0581(5) Uani 1 1 d . . . . .
F2 F 0.54077(17) 0.16510(11) 1.00856(15) 0.0722(6) Uani 1 1 d . . . . .
F3 F 0.37972(17) 0.10646(7) 0.95239(12) 0.0511(5) Uani 1 1 d . . . . .
O1 O 0.27722(15) 0.74473(7) 0.12830(12) 0.0247(4) Uani 1 1 d . . . . .
O2 O 0.36752(16) 0.64837(7) 0.47815(12) 0.0292(4) Uani 1 1 d . . . . .
O3 O 0.36696(14) 0.40534(7) 0.62043(12) 0.0242(4) Uani 1 1 d . . . . .
N1 N 0.28314(18) 0.63861(9) 0.18538(14) 0.0243(4) Uani 1 1 d . . . . .
N2 N 0.34614(18) 0.72644(9) 0.29933(15) 0.0221(4) Uani 1 1 d . . . . .
N3 N 0.26270(18) 0.55401(9) 0.41319(14) 0.0252(4) Uani 1 1 d . . . . .
N4 N 0.38628(18) 0.55958(9) 0.58442(14) 0.0245(4) Uani 1 1 d . . . . .
N5 N 0.30487(19) 0.37049(9) 0.45693(15) 0.0261(4) Uani 1 1 d . . . . .
N6 N 0.31250(18) 0.29567(9) 0.58000(15) 0.0241(4) Uani 1 1 d . . . . .
C1 C 0.3091(3) 0.58496(14) 0.0385(2) 0.0513(8) Uani 1 1 d . . . . .
H1A H 0.264190 0.568024 -0.029910 0.077 Uiso 1 1 calc GR . . . .
H1B H 0.354496 0.548428 0.081707 0.077 Uiso 1 1 calc GR . . . .
H1C H 0.364951 0.619833 0.035454 0.077 Uiso 1 1 calc GR . . . .
C2 C 0.2224(2) 0.61349(11) 0.08196(18) 0.0323(6) Uani 1 1 d . . . . .
H2A H 0.176751 0.650335 0.038006 0.039 Uiso 1 1 calc R . . . .
H2B H 0.164003 0.578565 0.082118 0.039 Uiso 1 1 calc R . . . .
C3 C 0.3003(2) 0.70577(10) 0.20083(17) 0.0215(5) Uani 1 1 d . . . . .
C4 C 0.37432(19) 0.79337(10) 0.33118(17) 0.0201(4) Uani 1 1 d . . . . .
C5 C 0.4227(2) 0.83781(10) 0.28133(17) 0.0232(5) Uani 1 1 d . . . . .
H5A H 0.436373 0.823963 0.222660 0.028 Uiso 1 1 calc R . . . .
C6 C 0.4509(2) 0.90256(11) 0.31760(18) 0.0291(5) Uani 1 1 d . . . . .
H6A H 0.485034 0.932628 0.284139 0.035 Uiso 1 1 calc R . . . .
C7 C 0.4295(2) 0.92336(12) 0.4020(2) 0.0356(6) Uani 1 1 d . . . . .
H7 H 0.446251 0.968067 0.425042 0.043 Uiso 1 1 calc R . . . .
C8 C 0.3839(3) 0.87908(13) 0.4527(2) 0.0392(7) Uani 1 1 d . . . . .
H8 H 0.370661 0.893114 0.511506 0.047 Uiso 1 1 calc R . . . .
C9 C 0.3573(2) 0.81401(12) 0.4181(2) 0.0319(6) Uani 1 1 d . . . . .
H9 H 0.327287 0.783490 0.454089 0.038 Uiso 1 1 calc R . . . .
C10 C 0.3148(2) 0.59022(10) 0.26851(18) 0.0251(5) Uani 1 1 d . . . . .
H10A H 0.392288 0.603249 0.321995 0.030 Uiso 1 1 calc R . . . .
H10B H 0.325426 0.545709 0.242929 0.030 Uiso 1 1 calc R . . . .
C11 C 0.2183(2) 0.58627(11) 0.31372(17) 0.0251(5) Uani 1 1 d . . . . .
H11A H 0.190361 0.631855 0.320401 0.030 Uiso 1 1 calc R . . . .
H11B H 0.148495 0.560926 0.267267 0.030 Uiso 1 1 calc R . . . .
C12 C 0.3405(2) 0.59052(10) 0.49185(17) 0.0243(5) Uani 1 1 d . . . . .
C13 C 0.4439(2) 0.59028(10) 0.67945(17) 0.0207(5) Uani 1 1 d . . . . .
C14 C 0.4910(2) 0.65505(11) 0.69279(19) 0.0270(5) Uani 1 1 d . . . . .
H14 H 0.487489 0.681136 0.635999 0.032 Uiso 1 1 calc R . . . .
C15 C 0.5429(2) 0.68058(11) 0.79039(19) 0.0299(6) Uani 1 1 d . . . . .
H15 H 0.574626 0.724554 0.799579 0.036 Uiso 1 1 calc R . . . .
C16 C 0.5496(2) 0.64376(12) 0.87446(19) 0.0307(6) Uani 1 1 d . . . . .
H16 H 0.584731 0.662194 0.940587 0.037 Uiso 1 1 calc R . . . .
C17 C 0.5040(2) 0.57956(12) 0.86050(19) 0.0301(5) Uani 1 1 d . . . . .
H17 H 0.508468 0.553616 0.917678 0.036 Uiso 1 1 calc R . . . .
C18 C 0.4521(2) 0.55266(11) 0.76428(18) 0.0251(5) Uani 1 1 d . . . . .
H18 H 0.421928 0.508355 0.755948 0.030 Uiso 1 1 calc R . . . .
C19 C 0.2280(2) 0.48545(10) 0.42375(18) 0.0243(5) Uani 1 1 d . . . . .
H19A H 0.150467 0.475265 0.368141 0.029 Uiso 1 1 calc R . . . .
H19B H 0.216124 0.480816 0.488711 0.029 Uiso 1 1 calc R . . . .
C20 C 0.3231(2) 0.43559(10) 0.42107(18) 0.0267(5) Uani 1 1 d . . . . .
H20A H 0.319898 0.431647 0.350722 0.032 Uiso 1 1 calc R . . . .
H20B H 0.403971 0.452292 0.463865 0.032 Uiso 1 1 calc R . . . .
C21 C 0.3310(2) 0.36033(10) 0.55624(17) 0.0217(5) Uani 1 1 d . . . . .
C22 C 0.3363(2) 0.26841(10) 0.67637(17) 0.0210(5) Uani 1 1 d . . . . .
C23 C 0.4144(2) 0.29749(10) 0.76600(17) 0.0219(5) Uani 1 1 d . . . . .
H23 H 0.450586 0.339387 0.764333 0.026 Uiso 1 1 calc R . . . .
C24 C 0.4386(2) 0.26497(10) 0.85714(18) 0.0237(5) Uani 1 1 d . . . . .
H24 H 0.491691 0.284856 0.918082 0.028 Uiso 1 1 calc R . . . .
C25 C 0.3864(2) 0.20334(11) 0.86101(18) 0.0263(5) Uani 1 1 d . . . . .
C26 C 0.3056(2) 0.17540(11) 0.77194(18) 0.0269(5) Uani 1 1 d . . . . .
H26 H 0.267685 0.134088 0.773898 0.032 Uiso 1 1 calc R . . . .
C27 C 0.2808(2) 0.20779(10) 0.68114(18) 0.0257(5) Uani 1 1 d . . . . .
H27 H 0.225114 0.188694 0.620669 0.031 Uiso 1 1 calc R . . . .
C28 C 0.4213(2) 0.16852(12) 0.9601(2) 0.0336(6) Uani 1 1 d . . . . .
H2 H 0.346(2) 0.6999(11) 0.3478(19) 0.022(6) Uiso 1 1 d . . . . .
H4 H 0.372(2) 0.5205(12) 0.5877(19) 0.023(7) Uiso 1 1 d . . . . .
H5 H 0.282(2) 0.3378(13) 0.415(2) 0.035(7) Uiso 1 1 d . . . . .
H6 H 0.281(2) 0.2694(11) 0.5297(19) 0.023(6) Uiso 1 1 d . . . . .

loop_
_atom_site_aniso_label
_atom_site_aniso_U_11
_atom_site_aniso_U_22
_atom_site_aniso_U_33
_atom_site_aniso_U_23
_atom_site_aniso_U_13
_atom_site_aniso_U_12
Cl1 0.0633(5) 0.0463(4) 0.0595(5) 0.0084(4) 0.0211(4) 0.0287(4)
Cl2 0.0658(5) 0.0528(4) 0.0284(4) -0.0126(3) 0.0165(4) -0.0287(4)
Cl3 0.0464(4) 0.0446(4) 0.0494(5) -0.0114(3) 0.0182(4) -0.0177(3)
C29 0.0344(14) 0.0270(12) 0.0266(14) -0.0059(10) 0.0129(12) 0.0007(10)
F1 0.0969(16) 0.0527(10) 0.0335(10) -0.0028(7) 0.0345(10) -0.0058(10)
F2 0.0423(11) 0.1040(15) 0.0569(13) 0.0501(11) 0.0031(10) -0.0068(10)
F3 0.0849(13) 0.0329(8) 0.0332(9) 0.0056(7) 0.0193(9) -0.0158(8)
O1 0.0332(9) 0.0185(7) 0.0174(8) 0.0037(6) 0.0037(7) -0.0005(6)
O2 0.0427(10) 0.0189(8) 0.0225(9) 0.0003(6) 0.0080(8) -0.0078(7)
O3 0.0324(9) 0.0173(7) 0.0195(9) -0.0037(6) 0.0058(7) -0.0019(6)
N1 0.0333(11) 0.0198(9) 0.0166(10) 0.0004(7) 0.0058(9) -0.0024(8)
N2 0.0316(11) 0.0173(9) 0.0164(10) 0.0007(7) 0.0079(9) -0.0045(8)
N3 0.0339(11) 0.0212(9) 0.0166(10) 0.0033(7) 0.0049(9) -0.0049(8)
N4 0.0334(11) 0.0169(9) 0.0205(11) 0.0006(8) 0.0070(9) -0.0045(8)
N5 0.0397(12) 0.0178(9) 0.0191(11) -0.0045(8) 0.0092(10) -0.0033(8)
N6 0.0324(11) 0.0152(9) 0.0201(11) -0.0026(8) 0.0046(9) -0.0033(8)
C1 0.088(3) 0.0364(15) 0.0255(15) -0.0028(11) 0.0168(16) 0.0153(15)
C2 0.0467(16) 0.0218(11) 0.0197(13) -0.0007(9) 0.0024(12) -0.0125(10)
C3 0.0243(11) 0.0189(10) 0.0193(12) 0.0005(8) 0.0059(10) -0.0012(8)
C4 0.0199(11) 0.0186(10) 0.0183(11) -0.0009(8) 0.0032(9) 0.0028(8)
C5 0.0289(12) 0.0200(10) 0.0181(12) 0.0004(8) 0.0056(10) 0.0004(9)
C6 0.0336(13) 0.0187(11) 0.0252(13) 0.0027(9) -0.0003(11) -0.0018(9)
C7 0.0395(15) 0.0203(11) 0.0350(15) -0.0107(10) 0.0001(13) 0.0039(10)
C8 0.0473(17) 0.0388(15) 0.0313(16) -0.0160(11) 0.0144(14) 0.0014(12)
C9 0.0341(14) 0.0339(13) 0.0306(15) -0.0046(10) 0.0155(12) -0.0030(10)
C10 0.0312(13) 0.0183(10) 0.0245(13) 0.0007(9) 0.0088(11) 0.0005(9)
C11 0.0249(12) 0.0238(11) 0.0227(13) 0.0012(9) 0.0042(10) -0.0019(9)
C12 0.0299(13) 0.0208(11) 0.0199(12) -0.0012(9) 0.0068(10) -0.0026(9)
C13 0.0213(11) 0.0209(10) 0.0176(12) -0.0029(8) 0.0049(10) 0.0016(8)
C14 0.0304(13) 0.0228(11) 0.0256(13) 0.0003(9) 0.0080(11) 0.0001(9)
C15 0.0329(13) 0.0218(11) 0.0272(14) -0.0040(9) 0.0022(11) -0.0019(10)
C16 0.0338(14) 0.0312(12) 0.0202(13) -0.0083(10) 0.0022(11) 0.0007(10)
C17 0.0359(14) 0.0314(12) 0.0213(13) 0.0025(10) 0.0086(11) 0.0032(10)
C18 0.0277(12) 0.0217(11) 0.0232(13) -0.0002(9) 0.0064(11) 0.0003(9)
C19 0.0296(12) 0.0208(11) 0.0203(12) -0.0004(8) 0.0070(10) -0.0049(9)
C20 0.0359(13) 0.0235(11) 0.0235(13) -0.0006(9) 0.0143(11) -0.0039(9)
C21 0.0228(11) 0.0179(10) 0.0223(12) -0.0014(8) 0.0061(10) 0.0009(8)
C22 0.0222(11) 0.0184(10) 0.0218(12) 0.0013(8) 0.0077(10) 0.0026(8)
C23 0.0221(11) 0.0167(10) 0.0257(13) -0.0023(8) 0.0076(10) -0.0010(8)
C24 0.0253(12) 0.0238(11) 0.0208(12) -0.0033(9) 0.0071(10) -0.0010(9)
C25 0.0290(12) 0.0261(12) 0.0248(13) 0.0006(9) 0.0111(11) -0.0021(9)
C26 0.0294(13) 0.0229(11) 0.0290(14) 0.0000(9) 0.0117(11) -0.0065(9)
C27 0.0253(12) 0.0215(11) 0.0267(13) -0.0040(9) 0.0055(11) -0.0057(9)
C28 0.0379(15) 0.0362(14) 0.0264(14) 0.0028(10) 0.0117(12) -0.0096(11)

loop_
_atom_type_symbol
_atom_type_description
_atom_type_scat_dispersion_real
_atom_type_scat_dispersion_imag
_atom_type_scat_source
C C 0.0033 0.0016 'International Tables Vol C Tables 4.2.6.8 and 6.1.1.4'
H H 0.0000 0.0000 'International Tables Vol C Tables 4.2.6.8 and 6.1.1.4'
Cl Cl 0.1484 0.1585 'International Tables Vol C Tables 4.2.6.8 and 6.1.1.4'
F F 0.0171 0.0103 'International Tables Vol C Tables 4.2.6.8 and 6.1.1.4'
N N 0.0061 0.0033 'International Tables Vol C Tables 4.2.6.8 and 6.1.1.4'
O O 0.0106 0.0060 'International Tables Vol C Tables 4.2.6.8 and 6.1.1.4'

loop_
_geom_angle_atom_site_label_1
_geom_angle_atom_site_label_2
_geom_angle_atom_site_label_3
_geom_angle
_geom_angle_site_symmetry_1
_geom_angle_site_symmetry_3
_geom_angle_publ_flag
Cl1 C29 Cl2 110.99(12) . . ?
Cl1 C29 H29 108.1 . . ?
Cl2 C29 H29 108.1 . . ?
Cl3 C29 Cl1 111.69(14) . . ?
Cl3 C29 Cl2 109.82(14) . . ?
Cl3 C29 H29 108.1 . . ?
C2 N1 C10 117.64(17) . . ?
C3 N1 C2 119.22(18) . . ?
C3 N1 C10 122.98(18) . . ?
C3 N2 C4 124.95(18) . . ?
C3 N2 H2 120.6(16) . . ?
C4 N2 H2 113.4(15) . . ?
C12 N3 C11 116.35(18) . . ?
C12 N3 C19 123.51(18) . . ?
C19 N3 C11 120.08(18) . . ?
C12 N4 C13 126.87(18) . . ?
C12 N4 H4 118.5(18) . . ?
C13 N4 H4 114.1(18) . . ?
C20 N5 H5 119.9(18) . . ?
C21 N5 C20 120.06(19) . . ?
C21 N5 H5 119.9(18) . . ?
C21 N6 C22 127.85(19) . . ?
C21 N6 H6 115.8(16) . . ?
C22 N6 H6 116.3(16) . . ?
H1A C1 H1B 109.5 . . ?
H1A C1 H1C 109.5 . . ?
H1B C1 H1C 109.5 . . ?
C2 C1 H1A 109.5 . . ?
C2 C1 H1B 109.5 . . ?
C2 C1 H1C 109.5 . . ?
N1 C2 C1 112.5(2) . . ?
N1 C2 H2A 109.1 . . ?
N1 C2 H2B 109.1 . . ?
C1 C2 H2A 109.1 . . ?
C1 C2 H2B 109.1 . . ?
H2A C2 H2B 107.8 . . ?
O1 C3 N1 120.89(19) . . ?
O1 C3 N2 122.80(19) . . ?
N2 C3 N1 116.29(18) . . ?
C5 C4 N2 122.6(2) . . ?
C9 C4 N2 118.1(2) . . ?
C9 C4 C5 119.3(2) . . ?
C4 C5 H5A 120.1 . . ?
C6 C5 C4 119.9(2) . . ?
C6 C5 H5A 120.1 . . ?
C5 C6 H6A 119.8 . . ?
C7 C6 C5 120.4(2) . . ?
C7 C6 H6A 119.8 . . ?
C6 C7 H7 120.1 . . ?
C8 C7 C6 119.8(2) . . ?
C8 C7 H7 120.1 . . ?
C7 C8 H8 119.9 . . ?
C7 C8 C9 120.2(2) . . ?
C9 C8 H8 119.9 . . ?
C4 C9 C8 120.3(2) . . ?
C4 C9 H9 119.8 . . ?
C8 C9 H9 119.8 . . ?
N1 C10 H10A 109.3 . . ?
N1 C10 H10B 109.3 . . ?
N1 C10 C11 111.54(19) . . ?
H10A C10 H10B 108.0 . . ?
C11 C10 H10A 109.3 . . ?
C11 C10 H10B 109.3 . . ?
N3 C11 C10 111.88(19) . . ?
N3 C11 H11A 109.2 . . ?
N3 C11 H11B 109.2 . . ?
C10 C11 H11A 109.2 . . ?
C10 C11 H11B 109.2 . . ?
H11A C11 H11B 107.9 . . ?
O2 C12 N3 120.7(2) . . ?
O2 C12 N4 122.7(2) . . ?
N3 C12 N4 116.62(19) . . ?
C14 C13 N4 124.3(2) . . ?
C18 C13 N4 116.37(19) . . ?
C18 C13 C14 119.3(2) . . ?
C13 C14 H14 120.5 . . ?
C15 C14 C13 119.0(2) . . ?
C15 C14 H14 120.5 . . ?
C14 C15 H15 119.1 . . ?
C16 C15 C14 121.8(2) . . ?
C16 C15 H15 119.1 . . ?
C15 C16 H16 120.6 . . ?
C15 C16 C17 118.7(2) . . ?
C17 C16 H16 120.6 . . ?
C16 C17 H17 119.6 . . ?
C16 C17 C18 120.8(2) . . ?
C18 C17 H17 119.6 . . ?
C13 C18 H18 119.8 . . ?
C17 C18 C13 120.3(2) . . ?
C17 C18 H18 119.8 . . ?
N3 C19 H19A 109.3 . . ?
N3 C19 H19B 109.3 . . ?
N3 C19 C20 111.79(19) . . ?
H19A C19 H19B 107.9 . . ?
C20 C19 H19A 109.3 . . ?
C20 C19 H19B 109.3 . . ?
N5 C20 C19 111.75(19) . . ?
N5 C20 H20A 109.3 . . ?
N5 C20 H20B 109.3 . . ?
C19 C20 H20A 109.3 . . ?
C19 C20 H20B 109.3 . . ?
H20A C20 H20B 107.9 . . ?
O3 C21 N5 122.9(2) . . ?
O3 C21 N6 123.2(2) . . ?
N5 C21 N6 113.89(19) . . ?
C23 C22 N6 123.49(19) . . ?
C23 C22 C27 119.1(2) . . ?
C27 C22 N6 117.3(2) . . ?
C22 C23 H23 120.2 . . ?
C24 C23 C22 119.6(2) . . ?
C24 C23 H23 120.2 . . ?
C23 C24 H24 119.5 . . ?
C23 C24 C25 121.0(2) . . ?
C25 C24 H24 119.5 . . ?
C24 C25 C28 118.8(2) . . ?
C26 C25 C24 119.3(2) . . ?
C26 C25 C28 121.8(2) . . ?
C25 C26 H26 120.1 . . ?
C27 C26 C25 119.8(2) . . ?
C27 C26 H26 120.1 . . ?
C22 C27 H27 119.5 . . ?
C26 C27 C22 121.1(2) . . ?
C26 C27 H27 119.5 . . ?
F1 C28 C25 113.2(2) . . ?
F2 C28 F1 105.1(2) . . ?
F2 C28 C25 112.4(2) . . ?
F3 C28 F1 105.3(2) . . ?
F3 C28 F2 106.8(2) . . ?
F3 C28 C25 113.4(2) . . ?

loop_
_geom_bond_atom_site_label_1
_geom_bond_atom_site_label_2
_geom_bond_distance
_geom_bond_site_symmetry_2
_geom_bond_publ_flag
Cl1 C29 1.756(2) . ?
Cl2 C29 1.764(3) . ?
Cl3 C29 1.752(2) . ?
C29 H29 1.0000 . ?
F1 C28 1.339(3) . ?
F2 C28 1.337(3) . ?
F3 C28 1.330(3) . ?
O1 C3 1.240(3) . ?
O2 C12 1.239(3) . ?
O3 C21 1.241(3) . ?
N1 C2 1.465(3) . ?
N1 C3 1.368(3) . ?
N1 C10 1.466(3) . ?
N2 C3 1.364(3) . ?
N2 C4 1.417(3) . ?
N2 H2 0.87(2) . ?
N3 C11 1.463(3) . ?
N3 C12 1.370(3) . ?
N3 C19 1.460(3) . ?
N4 C12 1.371(3) . ?
N4 C13 1.409(3) . ?
N4 H4 0.81(2) . ?
N5 C20 1.447(3) . ?
N5 C21 1.343(3) . ?
N5 H5 0.86(3) . ?
N6 C21 1.379(3) . ?
N6 C22 1.402(3) . ?
N6 H6 0.85(2) . ?
C1 H1A 0.9800 . ?
C1 H1B 0.9800 . ?
C1 H1C 0.9800 . ?
C1 C2 1.505(4) . ?
C2 H2A 0.9900 . ?
C2 H2B 0.9900 . ?
C4 C5 1.392(3) . ?
C4 C9 1.389(3) . ?
C5 H5A 0.9500 . ?
C5 C6 1.392(3) . ?
C6 H6A 0.9500 . ?
C6 C7 1.382(4) . ?
C7 H7 0.9500 . ?
C7 C8 1.379(4) . ?
C8 H8 0.9500 . ?
C8 C9 1.389(3) . ?
C9 H9 0.9500 . ?
C10 H10A 0.9900 . ?
C10 H10B 0.9900 . ?
C10 C11 1.520(3) . ?
C11 H11A 0.9900 . ?
C11 H11B 0.9900 . ?
C13 C14 1.400(3) . ?
C13 C18 1.395(3) . ?
C14 H14 0.9500 . ?
C14 C15 1.389(3) . ?
C15 H15 0.9500 . ?
C15 C16 1.382(3) . ?
C16 H16 0.9500 . ?
C16 C17 1.383(3) . ?
C17 H17 0.9500 . ?
C17 C18 1.384(3) . ?
C18 H18 0.9500 . ?
C19 H19A 0.9900 . ?
C19 H19B 0.9900 . ?
C19 C20 1.526(3) . ?
C20 H20A 0.9900 . ?
C20 H20B 0.9900 . ?
C22 C23 1.396(3) . ?
C22 C27 1.399(3) . ?
C23 H23 0.9500 . ?
C23 C24 1.381(3) . ?
C24 H24 0.9500 . ?
C24 C25 1.395(3) . ?
C25 C26 1.393(3) . ?
C25 C28 1.486(3) . ?
C26 H26 0.9500 . ?
C26 C27 1.375(3) . ?
C27 H27 0.9500 . ?

loop_
_geom_hbond_atom_site_label_D
_geom_hbond_atom_site_label_H
_geom_hbond_atom_site_label_A
_geom_hbond_distance_DH
_geom_hbond_distance_HA
_geom_hbond_distance_DA
_geom_hbond_angle_DHA
_geom_hbond_site_symmetry_A
_geom_hbond_publ_flag
C29 H29 O3 1.00 2.33 3.254(3) 153.4 . yes
C9 H9 O2 0.95 2.75 3.421(3) 128.2 . yes
C15 H15 F1 0.95 2.81 3.431(3) 124.3 3_667 yes
C16 H16 F1 0.95 2.83 3.435(3) 122.4 3_667 yes
N2 H2 O2 0.87(2) 2.05(3) 2.915(2) 170(2) . yes
N4 H4 O3 0.81(2) 2.36(2) 3.158(2) 169(2) . yes
N5 H5 O1 0.86(3) 2.01(3) 2.812(2) 155(3) 2_545 yes
N6 H6 O1 0.85(2) 2.15(3) 2.932(2) 153(2) 2_545 yes
